data_1564445
loop_
_publ_author_name
'Oloyede, Hammed Olawale'
'Woods, Joseph Anthony Orighomisan'
'G\"orls, Helmar'
'Plass, Winfried'
'Eseola, Abiodun Omokehinde'

_publ_section_title
;
 Coordination environment variations in multinuclear trigonal bipyramid
 Co(II) complexes bearing tetradentate sulfonamide N-donors and
 phenoxazinone synthase activities
;
_journal_name_full 'Inorganica Chimica Acta'
_journal_page_first 119664
_journal_paper_doi 10.1016/j.ica.2020.119664
_journal_volume 509
_journal_year 2020
_chemical_formula_moiety 'C106 H172 Co2 K2 N10 O14 S6, 4(C2 H3 N)'
_chemical_formula_sum 'C114 H184 Co2 K2 N14 O14 S6'
_chemical_formula_weight 2363.16
_space_group_crystal_system monoclinic
_space_group_IT_number 14
_space_group_name_Hall '-P 2yn'
_space_group_name_H-M_alt 'P 1 21/n 1'
_atom_sites_solution_hydrogens mixed
_audit_creation_method SHELXL-2018/3
_cell_angle_alpha 90
_cell_angle_beta 112.488(1)
_cell_angle_gamma 90
_cell_formula_units_Z 2
_cell_length_a 14.6938(3)
_cell_length_b 27.8487(7)
_cell_length_c 16.7818(4)
_cell_measurement_reflns_used 66337
_cell_measurement_temperature 133(2)
_cell_measurement_theta_max 27.482
_cell_measurement_theta_min 1.571
_cell_volume 6345.0(3)
_computing_cell_refinement DENZO
_computing_data_collection COLLECT
_computing_data_reduction DENZO
_computing_molecular_graphics SHELXTL/PC
_computing_publication_material 'SHELXL-2018/3 (Sheldrick, 2018)'
_computing_structure_refinement 'SHELXL-2018/3 (Sheldrick, 2018)'
_computing_structure_solution 'SHELXS-97 (Sheldrick, 2008)'
_diffrn_ambient_temperature 133(2)
_diffrn_measured_fraction_theta_full 0.997
_diffrn_measured_fraction_theta_max 0.996
_diffrn_measurement_device_type Kappa-CCD
_diffrn_measurement_method 'phi + omega - scans'
_diffrn_radiation_type MoK\a
_diffrn_radiation_wavelength 0.71073
_diffrn_reflns_av_R_equivalents 0.0460
_diffrn_reflns_av_unetI/netI 0.0441
_diffrn_reflns_Laue_measured_fraction_full 0.997
_diffrn_reflns_Laue_measured_fraction_max 0.996
_diffrn_reflns_limit_h_max 18
_diffrn_reflns_limit_h_min -19
_diffrn_reflns_limit_k_max 36
_diffrn_reflns_limit_k_min -36
_diffrn_reflns_limit_l_max 21
_diffrn_reflns_limit_l_min -21
_diffrn_reflns_number 66337
_diffrn_reflns_point_group_measured_fraction_full 0.997
_diffrn_reflns_point_group_measured_fraction_max 0.996
_diffrn_reflns_theta_full 25.242
_diffrn_reflns_theta_max 27.482
_diffrn_reflns_theta_min 1.571
_exptl_absorpt_coefficient_mu 0.488
_exptl_absorpt_correction_T_max 0.7456
_exptl_absorpt_correction_T_min 0.6688
_exptl_absorpt_correction_type multi-scan
_exptl_absorpt_process_details
;
 SADABS 2016/2: Krause, L., Herbst-Irmer, R., Sheldrick G.M. & Stalke D.,
 J. Appl. Cryst. 48 (2015) 3-10
;
_exptl_crystal_colour brown
_exptl_crystal_density_diffrn 1.237
_exptl_crystal_density_method 'not measured'
_exptl_crystal_description prism
_exptl_crystal_F_000 2532
_exptl_crystal_size_max 0.102
_exptl_crystal_size_mid 0.092
_exptl_crystal_size_min 0.088
_refine_diff_density_max 1.270
_refine_diff_density_min -0.572
_refine_diff_density_rms 0.080
_refine_ls_extinction_coef .
_refine_ls_extinction_method none
_refine_ls_goodness_of_fit_ref 1.109
_refine_ls_hydrogen_treatment mixed
_refine_ls_matrix_type full
_refine_ls_number_parameters 714
_refine_ls_number_reflns 14476
_refine_ls_number_restraints 0
_refine_ls_restrained_S_all 1.109
_refine_ls_R_factor_all 0.0842
_refine_ls_R_factor_gt 0.0631
_refine_ls_shift/su_max 0.002
_refine_ls_shift/su_mean 0.000
_refine_ls_structure_factor_coef Fsqd
_refine_ls_weighting_details 'w=1/[\s^2^(Fo^2^)+(0.0337P)^2^+15.8849P] where P=(Fo^2^+2Fc^2^)/3'
_refine_ls_weighting_scheme calc
_refine_ls_wR_factor_gt 0.1308
_refine_ls_wR_factor_ref 0.1414
_reflns_Friedel_coverage 0.000
_reflns_Friedel_fraction_full .
_reflns_Friedel_fraction_max .
_reflns_number_gt 11703
_reflns_number_total 14476
_reflns_threshold_expression 'I > 2\s(I)'
_cod_data_source_file 4.cif
_cod_data_source_block 4
_cod_original_sg_symbol_H-M 'P 21/n'
_cod_database_code 1564445
_shelx_shelxl_version_number 2018/3
_shelx_space_group_comment
;
The symmetry employed for this shelxl refinement is uniquely defined
by the following loop, which should always be used as a source of
symmetry information in preference to the above space-group names.
They are only intended as comments.
;
_shelx_estimated_absorpt_t_min 0.952
_shelx_estimated_absorpt_t_max 0.958

loop_
_space_group_symop_operation_xyz
'x, y, z'
'-x+1/2, y+1/2, -z+1/2'
'-x, -y, -z'
'x-1/2, -y-1/2, z-1/2'

loop_
_atom_site_label
_atom_site_type_symbol
_atom_site_fract_x
_atom_site_fract_y
_atom_site_fract_z
_atom_site_U_iso_or_equiv
_atom_site_adp_type
_atom_site_occupancy
_atom_site_site_symmetry_order
_atom_site_calc_flag
_atom_site_refinement_flags_posn
_atom_site_refinement_flags_adp
_atom_site_refinement_flags_occupancy
_atom_site_disorder_assembly
_atom_site_disorder_group
Co1 Co 0.60885(3) 0.52104(2) 0.34165(2) 0.01682(10) Uani 1 1 d . . . . .
K1 K 0.37201(5) 0.42907(3) 0.41300(4) 0.02277(14) Uani 1 1 d . . . . .
S1 S 0.42320(5) 0.47041(3) 0.20963(4) 0.02011(15) Uani 1 1 d . . . . .
S2 S 0.64812(5) 0.43998(3) 0.49087(4) 0.01665(14) Uani 1 1 d . . . . .
S3 S 0.70815(5) 0.61823(3) 0.43444(5) 0.02161(16) Uani 1 1 d . . . . .
O1 O 0.39408(16) 0.47317(9) 0.28300(13) 0.0263(5) Uani 1 1 d . . . . .
O2 O 0.45525(16) 0.42346(8) 0.19440(15) 0.0302(5) Uani 1 1 d . . . . .
O3 O 0.56630(15) 0.40636(8) 0.46409(13) 0.0220(4) Uani 1 1 d . . . . .
O4 O 0.63483(14) 0.47869(8) 0.54363(12) 0.0192(4) Uani 1 1 d . . . . .
O5 O 0.61031(16) 0.63457(8) 0.42503(16) 0.0290(5) Uani 1 1 d . . . . .
O6 O 0.76462(17) 0.60050(9) 0.52072(14) 0.0295(5) Uani 1 1 d . . . . .
O7 O 0.51920(17) 0.54986(9) 0.40184(14) 0.0220(5) Uani 1 1 d . . . . .
N1 N 0.70642(17) 0.49643(9) 0.27364(15) 0.0185(5) Uani 1 1 d . . . . .
N2 N 0.50448(17) 0.51010(10) 0.22227(15) 0.0201(5) Uani 1 1 d . . . . .
N3 N 0.67024(17) 0.46253(9) 0.41403(15) 0.0180(5) Uani 1 1 d . . . . .
N4 N 0.69775(18) 0.58057(9) 0.36120(16) 0.0222(5) Uani 1 1 d . . . . .
N5 N 0.2499(3) 0.36520(16) 0.2861(3) 0.0639(12) Uani 1 1 d . . . . .
C1 C 0.6414(2) 0.48116(12) 0.18544(18) 0.0229(6) Uani 1 1 d . . . . .
H1A H 0.625440 0.446624 0.185583 0.027 Uiso 1 1 calc R U . . .
H1B H 0.675550 0.485897 0.145371 0.027 Uiso 1 1 calc R U . . .
C2 C 0.5470(2) 0.51064(12) 0.15549(18) 0.0237(6) Uani 1 1 d . . . . .
H2A H 0.561438 0.544120 0.144295 0.028 Uiso 1 1 calc R U . . .
H2B H 0.499035 0.497111 0.101093 0.028 Uiso 1 1 calc R U . . .
C3 C 0.3180(2) 0.48773(11) 0.11482(18) 0.0203(6) Uani 1 1 d . . . . .
C4 C 0.2715(2) 0.45634(12) 0.04473(19) 0.0243(6) Uani 1 1 d . . . . .
C5 C 0.1949(2) 0.47497(13) -0.0274(2) 0.0282(7) Uani 1 1 d . . . . .
H5A H 0.163722 0.454366 -0.075301 0.034 Uiso 1 1 calc R U . . .
C6 C 0.1626(2) 0.52169(13) -0.03243(19) 0.0285(7) Uani 1 1 d . . . . .
C7 C 0.2074(2) 0.55143(13) 0.0381(2) 0.0272(7) Uani 1 1 d . . . . .
H7A H 0.185109 0.583627 0.035517 0.033 Uiso 1 1 calc R U . . .
C8 C 0.2840(2) 0.53577(12) 0.11260(18) 0.0219(6) Uani 1 1 d . . . . .
C9 C 0.2963(3) 0.40330(13) 0.0408(2) 0.0306(7) Uani 1 1 d . . . . .
H9A H 0.327004 0.391102 0.101366 0.037 Uiso 1 1 calc R U . . .
C10 C 0.3708(4) 0.39730(17) -0.0012(3) 0.0514(11) Uani 1 1 d . . . . .
H10A H 0.429376 0.416691 0.029950 0.077 Uiso 1 1 calc R U . . .
H10B H 0.341506 0.407910 -0.061349 0.077 Uiso 1 1 calc R U . . .
H10C H 0.389685 0.363423 0.000879 0.077 Uiso 1 1 calc R U . . .
C11 C 0.2047(3) 0.37279(16) -0.0068(3) 0.0569(13) Uani 1 1 d . . . . .
H11A H 0.152565 0.381125 0.013647 0.085 Uiso 1 1 calc R U . . .
H11B H 0.221250 0.338703 0.004241 0.085 Uiso 1 1 calc R U . . .
H11C H 0.181726 0.379039 -0.068920 0.085 Uiso 1 1 calc R U . . .
C12 C 0.0764(3) 0.53946(15) -0.1120(2) 0.0387(9) Uani 1 1 d . . . . .
H12A H 0.058226 0.513009 -0.155613 0.046 Uiso 1 1 calc R U . . .
C13 C -0.0137(3) 0.55013(17) -0.0908(3) 0.0460(10) Uani 1 1 d . . . . .
H13A H -0.032224 0.521222 -0.067326 0.069 Uiso 1 1 calc R U . . .
H13B H -0.068565 0.560000 -0.143438 0.069 Uiso 1 1 calc R U . . .
H13C H 0.001848 0.576035 -0.048157 0.069 Uiso 1 1 calc R U . . .
C14 C 0.1042(3) 0.58272(19) -0.1524(3) 0.0562(13) Uani 1 1 d . . . . .
H14A H 0.164157 0.575628 -0.162692 0.084 Uiso 1 1 calc R U . . .
H14B H 0.116091 0.610266 -0.113386 0.084 Uiso 1 1 calc R U . . .
H14C H 0.050462 0.590275 -0.207298 0.084 Uiso 1 1 calc R U . . .
C15 C 0.3224(2) 0.57121(12) 0.1875(2) 0.0253(7) Uani 1 1 d . . . . .
H15A H 0.368961 0.553689 0.238961 0.030 Uiso 1 1 calc R U . . .
C16 C 0.2378(3) 0.59070(15) 0.2101(2) 0.0370(8) Uani 1 1 d . . . . .
H16A H 0.199586 0.563838 0.218917 0.055 Uiso 1 1 calc R U . . .
H16B H 0.194958 0.610890 0.162748 0.055 Uiso 1 1 calc R U . . .
H16C H 0.264632 0.609843 0.262982 0.055 Uiso 1 1 calc R U . . .
C17 C 0.3785(3) 0.61280(14) 0.1675(3) 0.0405(9) Uani 1 1 d . . . . .
H17A H 0.434351 0.600099 0.155738 0.061 Uiso 1 1 calc R U . . .
H17B H 0.402778 0.634581 0.217046 0.061 Uiso 1 1 calc R U . . .
H17C H 0.334325 0.630326 0.116809 0.061 Uiso 1 1 calc R U . . .
C18 C 0.7654(2) 0.45604(12) 0.32544(19) 0.0223(6) Uani 1 1 d . . . . .
H18A H 0.825227 0.468593 0.371954 0.027 Uiso 1 1 calc R U . . .
H18B H 0.786165 0.434710 0.288319 0.027 Uiso 1 1 calc R U . . .
C19 C 0.7040(2) 0.42796(11) 0.36426(19) 0.0214(6) Uani 1 1 d . . . . .
H19A H 0.646907 0.412974 0.318193 0.026 Uiso 1 1 calc R U . . .
H19B H 0.744087 0.402310 0.402547 0.026 Uiso 1 1 calc R U . . .
C20 C 0.7577(2) 0.40765(11) 0.55878(18) 0.0191(6) Uani 1 1 d . . . . .
C21 C 0.8397(2) 0.43585(12) 0.60969(18) 0.0216(6) Uani 1 1 d . . . . .
C22 C 0.9183(2) 0.41276(12) 0.6731(2) 0.0254(7) Uani 1 1 d . . . . .
H22A H 0.973092 0.431470 0.708076 0.030 Uiso 1 1 calc R U . . .
C23 C 0.9201(2) 0.36412(13) 0.6874(2) 0.0281(7) Uani 1 1 d . . . . .
C24 C 0.8421(2) 0.33687(12) 0.6318(2) 0.0275(7) Uani 1 1 d . . . . .
H24A H 0.844330 0.302975 0.638798 0.033 Uiso 1 1 calc R U . . .
C25 C 0.7607(2) 0.35723(12) 0.56626(19) 0.0232(6) Uani 1 1 d . . . . .
C26 C 0.8496(2) 0.48982(12) 0.6009(2) 0.0234(6) Uani 1 1 d . . . . .
H26A H 0.792228 0.501005 0.549280 0.028 Uiso 1 1 calc R U . . .
C27 C 0.9443(2) 0.50135(14) 0.5861(2) 0.0362(8) Uani 1 1 d . . . . .
H27A H 0.945983 0.482352 0.537561 0.054 Uiso 1 1 calc R U . . .
H27B H 1.001758 0.493449 0.638207 0.054 Uiso 1 1 calc R U . . .
H27C H 0.945535 0.535610 0.573227 0.054 Uiso 1 1 calc R U . . .
C28 C 0.8482(3) 0.51674(13) 0.6799(2) 0.0317(8) Uani 1 1 d . . . . .
H28A H 0.787138 0.509244 0.688061 0.048 Uiso 1 1 calc R U . . .
H28B H 0.851642 0.551377 0.671164 0.048 Uiso 1 1 calc R U . . .
H28C H 0.904822 0.506830 0.731142 0.048 Uiso 1 1 calc R U . . .
C29 C 1.0056(3) 0.34121(15) 0.7613(2) 0.0381(9) Uani 1 1 d . . . . .
H29A H 1.049370 0.368556 0.791390 0.046 Uiso 1 1 calc R U . . .
C30 C 1.0671(3) 0.30991(18) 0.7317(3) 0.0524(12) Uani 1 1 d . . . . .
H30A H 1.121053 0.296653 0.781718 0.079 Uiso 1 1 calc R U . . .
H30B H 1.094418 0.328620 0.696539 0.079 Uiso 1 1 calc R U . . .
H30C H 1.026898 0.283623 0.697043 0.079 Uiso 1 1 calc R U . . .
C31 C 0.9739(3) 0.31904(16) 0.8274(2) 0.0446(10) Uani 1 1 d . . . . .
H31A H 1.031376 0.305738 0.874161 0.067 Uiso 1 1 calc R U . . .
H31B H 0.926489 0.293297 0.800728 0.067 Uiso 1 1 calc R U . . .
H31C H 0.942882 0.343521 0.850622 0.067 Uiso 1 1 calc R U . . .
C32 C 0.6828(2) 0.32263(12) 0.5081(2) 0.0287(7) Uani 1 1 d . . . . .
H32A H 0.637953 0.341370 0.457440 0.034 Uiso 1 1 calc R U . . .
C33 C 0.6202(3) 0.30214(16) 0.5552(3) 0.0480(10) Uani 1 1 d . . . . .
H33A H 0.586755 0.328430 0.571818 0.072 Uiso 1 1 calc R U . . .
H33B H 0.662876 0.284945 0.607020 0.072 Uiso 1 1 calc R U . . .
H33C H 0.571126 0.279937 0.517003 0.072 Uiso 1 1 calc R U . . .
C34 C 0.7285(3) 0.28209(14) 0.4734(3) 0.0426(9) Uani 1 1 d . . . . .
H34A H 0.675998 0.262182 0.433148 0.064 Uiso 1 1 calc R U . . .
H34B H 0.770833 0.262250 0.521543 0.064 Uiso 1 1 calc R U . . .
H34C H 0.767867 0.296000 0.443405 0.064 Uiso 1 1 calc R U . . .
C35 C 0.7672(2) 0.53825(12) 0.27232(19) 0.0228(6) Uani 1 1 d . . . . .
H35A H 0.730976 0.558604 0.221715 0.027 Uiso 1 1 calc R U . . .
H35B H 0.828717 0.527211 0.267056 0.027 Uiso 1 1 calc R U . . .
C36 C 0.7923(2) 0.56756(12) 0.3547(2) 0.0234(6) Uani 1 1 d . . . . .
H36A H 0.833239 0.548404 0.405391 0.028 Uiso 1 1 calc R U . . .
H36B H 0.829197 0.596853 0.352047 0.028 Uiso 1 1 calc R U . . .
C37 C 0.7711(2) 0.67036(11) 0.41682(19) 0.0212(6) Uani 1 1 d . . . . .
C38 C 0.7160(2) 0.70173(12) 0.3496(2) 0.0246(6) Uani 1 1 d . . . . .
C39 C 0.7570(2) 0.74604(12) 0.3444(2) 0.0280(7) Uani 1 1 d . . . . .
H39A H 0.719677 0.767811 0.300422 0.034 Uiso 1 1 calc R U . . .
C40 C 0.8504(3) 0.75976(12) 0.4010(2) 0.0295(7) Uani 1 1 d . . . . .
C41 C 0.9051(2) 0.72641(12) 0.4620(2) 0.0281(7) Uani 1 1 d . . . . .
H41A H 0.970229 0.734725 0.499149 0.034 Uiso 1 1 calc R U . . .
C42 C 0.8693(2) 0.68142(11) 0.47132(19) 0.0217(6) Uani 1 1 d . . . . .
C43 C 0.6154(2) 0.69048(13) 0.2797(2) 0.0308(7) Uani 1 1 d . . . . .
H43A H 0.598159 0.656624 0.288094 0.037 Uiso 1 1 calc R U . . .
C44 C 0.5362(3) 0.72325(14) 0.2881(3) 0.0400(9) Uani 1 1 d . . . . .
H44A H 0.472877 0.716415 0.241290 0.060 Uiso 1 1 calc R U . . .
H44B H 0.554211 0.756850 0.284716 0.060 Uiso 1 1 calc R U . . .
H44C H 0.530749 0.717509 0.343729 0.060 Uiso 1 1 calc R U . . .
C45 C 0.6192(3) 0.69420(17) 0.1900(2) 0.0469(10) Uani 1 1 d . . . . .
H45A H 0.555816 0.684055 0.146381 0.070 Uiso 1 1 calc R U . . .
H45B H 0.671621 0.673395 0.187124 0.070 Uiso 1 1 calc R U . . .
H45C H 0.632460 0.727512 0.179021 0.070 Uiso 1 1 calc R U . . .
C46 C 0.8930(3) 0.80896(14) 0.3969(3) 0.0386(9) Uani 1 1 d . . . . .
H46A H 0.966170 0.805139 0.418712 0.046 Uiso 1 1 calc R U . . .
C47 C 0.8606(5) 0.82921(18) 0.3071(3) 0.0736(17) Uani 1 1 d . . . . .
H47A H 0.899392 0.857953 0.307881 0.110 Uiso 1 1 calc R U . . .
H47B H 0.790622 0.837724 0.286413 0.110 Uiso 1 1 calc R U . . .
H47C H 0.870615 0.805157 0.268648 0.110 Uiso 1 1 calc R U . . .
C48 C 0.8718(4) 0.84262(16) 0.4569(3) 0.0585(12) Uani 1 1 d . . . . .
H48A H 0.893690 0.828199 0.514457 0.088 Uiso 1 1 calc R U . . .
H48B H 0.800856 0.848870 0.435653 0.088 Uiso 1 1 calc R U . . .
H48C H 0.907031 0.872892 0.459962 0.088 Uiso 1 1 calc R U . . .
C49 C 0.9409(2) 0.64793(13) 0.5388(2) 0.0266(7) Uani 1 1 d . . . . .
H49A H 0.910376 0.615257 0.529916 0.032 Uiso 1 1 calc R U . . .
C50 C 1.0394(3) 0.64360(18) 0.5283(3) 0.0521(12) Uani 1 1 d . . . . .
H50A H 1.027794 0.633699 0.469218 0.078 Uiso 1 1 calc R U . . .
H50B H 1.080500 0.619600 0.568895 0.078 Uiso 1 1 calc R U . . .
H50C H 1.073029 0.674735 0.540201 0.078 Uiso 1 1 calc R U . . .
C51 C 0.9549(3) 0.66419(17) 0.6295(2) 0.0492(11) Uani 1 1 d . . . . .
H51A H 0.890999 0.664629 0.635234 0.074 Uiso 1 1 calc R U . . .
H51B H 0.983466 0.696502 0.639739 0.074 Uiso 1 1 calc R U . . .
H51C H 0.999249 0.641886 0.671786 0.074 Uiso 1 1 calc R U . . .
C52 C 0.1912(3) 0.34565(16) 0.2303(3) 0.0467(10) Uani 1 1 d . . . . .
C53 C 0.1171(4) 0.31988(19) 0.1601(3) 0.0638(14) Uani 1 1 d . . . . .
H53A H 0.145702 0.308664 0.119470 0.096 Uiso 1 1 calc R U . . .
H53B H 0.061543 0.341327 0.130276 0.096 Uiso 1 1 calc R U . . .
H53C H 0.093858 0.292266 0.183311 0.096 Uiso 1 1 calc R U . . .
N1AA N -0.1094(4) 0.31818(18) 0.0052(3) 0.0736(13) Uani 1 1 d . . . . .
C1AA C -0.2024(5) 0.2410(2) -0.0643(4) 0.087(2) Uani 1 1 d . . . . .
H1A1 H -0.267918 0.241192 -0.061671 0.130 Uiso 1 1 calc R U . . .
H1A2 H -0.165503 0.212966 -0.033289 0.130 Uiso 1 1 calc R U . . .
H1A3 H -0.209250 0.239580 -0.124691 0.130 Uiso 1 1 calc R U . . .
C2AA C -0.1508(4) 0.28395(17) -0.0253(3) 0.0492(10) Uani 1 1 d . . . . .
N1AB N 0.3546(4) 0.29118(17) 0.1598(3) 0.0883(17) Uani 1 1 d . . . . .
C1AB C 0.4693(3) 0.32737(17) 0.3061(3) 0.0513(11) Uani 1 1 d . . . . .
H1A4 H 0.483756 0.360937 0.297860 0.077 Uiso 1 1 calc R U . . .
H1A5 H 0.530808 0.308989 0.328220 0.077 Uiso 1 1 calc R U . . .
H1A6 H 0.437028 0.325753 0.347447 0.077 Uiso 1 1 calc R U . . .
C2AB C 0.4048(3) 0.30736(15) 0.2245(3) 0.0528(12) Uani 1 1 d . . . . .
H1O7 H 0.520(3) 0.5806(14) 0.401(2) 0.023(9) Uiso 1 1 d . . . . .
H2O7 H 0.471(3) 0.5386(17) 0.402(3) 0.049(14) Uiso 1 1 d . . . . .

loop_
_atom_site_aniso_label
_atom_site_aniso_U_11
_atom_site_aniso_U_22
_atom_site_aniso_U_33
_atom_site_aniso_U_23
_atom_site_aniso_U_13
_atom_site_aniso_U_12
Co1 0.01389(19) 0.0221(2) 0.01358(18) 0.00236(15) 0.00429(14) 0.00151(15)
K1 0.0187(3) 0.0301(4) 0.0198(3) 0.0019(3) 0.0076(2) -0.0011(3)
S1 0.0158(3) 0.0273(4) 0.0144(3) 0.0036(3) 0.0027(3) 0.0017(3)
S2 0.0122(3) 0.0224(4) 0.0143(3) 0.0024(3) 0.0041(2) 0.0012(3)
S3 0.0197(4) 0.0242(4) 0.0238(4) 0.0001(3) 0.0115(3) -0.0025(3)
O1 0.0214(11) 0.0415(14) 0.0146(10) 0.0052(9) 0.0054(8) -0.0025(10)
O2 0.0245(12) 0.0296(13) 0.0286(12) -0.0012(10) 0.0012(9) 0.0057(10)
O3 0.0151(10) 0.0244(11) 0.0248(11) 0.0025(9) 0.0057(8) 0.0003(8)
O4 0.0150(10) 0.0262(11) 0.0167(9) 0.0000(8) 0.0064(8) 0.0009(8)
O5 0.0229(12) 0.0287(13) 0.0414(13) -0.0045(10) 0.0190(10) -0.0020(9)
O6 0.0292(12) 0.0377(14) 0.0233(11) 0.0027(10) 0.0119(10) -0.0094(10)
O7 0.0201(12) 0.0241(13) 0.0257(11) -0.0006(9) 0.0130(9) -0.0021(9)
N1 0.0157(12) 0.0235(13) 0.0161(11) 0.0016(10) 0.0058(9) 0.0035(10)
N2 0.0147(12) 0.0311(14) 0.0146(11) 0.0019(10) 0.0057(9) 0.0003(10)
N3 0.0171(12) 0.0220(13) 0.0144(11) 0.0015(9) 0.0054(9) 0.0017(9)
N4 0.0157(12) 0.0264(14) 0.0268(13) -0.0002(11) 0.0107(10) -0.0001(10)
N5 0.056(2) 0.078(3) 0.061(3) -0.032(2) 0.025(2) -0.019(2)
C1 0.0222(15) 0.0335(17) 0.0149(13) 0.0015(12) 0.0094(12) 0.0027(13)
C2 0.0195(15) 0.0370(18) 0.0140(13) 0.0027(12) 0.0058(11) 0.0005(13)
C3 0.0146(14) 0.0303(17) 0.0154(13) 0.0046(12) 0.0051(11) 0.0023(12)
C4 0.0211(15) 0.0333(18) 0.0170(14) 0.0015(12) 0.0056(12) 0.0004(13)
C5 0.0223(16) 0.041(2) 0.0170(14) -0.0031(13) 0.0026(12) 0.0021(14)
C6 0.0228(16) 0.042(2) 0.0167(14) 0.0042(13) 0.0030(12) 0.0068(14)
C7 0.0253(17) 0.0340(18) 0.0213(15) 0.0043(13) 0.0078(13) 0.0098(13)
C8 0.0173(14) 0.0321(17) 0.0162(13) 0.0039(12) 0.0062(11) 0.0032(12)
C9 0.0293(18) 0.0350(19) 0.0209(15) -0.0012(13) 0.0023(13) 0.0033(14)
C10 0.064(3) 0.050(3) 0.047(2) 0.000(2) 0.028(2) 0.020(2)
C11 0.049(3) 0.036(2) 0.061(3) -0.008(2) -0.007(2) -0.0026(19)
C12 0.037(2) 0.048(2) 0.0197(16) -0.0017(15) -0.0018(14) 0.0176(17)
C13 0.028(2) 0.065(3) 0.034(2) 0.0055(19) -0.0008(16) 0.0128(18)
C14 0.053(3) 0.086(4) 0.029(2) 0.021(2) 0.0149(19) 0.028(2)
C15 0.0226(16) 0.0321(18) 0.0201(14) 0.0001(13) 0.0069(12) 0.0046(13)
C16 0.038(2) 0.047(2) 0.0286(17) -0.0024(16) 0.0160(16) 0.0112(17)
C17 0.040(2) 0.035(2) 0.045(2) -0.0001(17) 0.0149(18) -0.0041(16)
C18 0.0174(14) 0.0303(17) 0.0204(14) 0.0025(12) 0.0086(12) 0.0071(12)
C19 0.0201(15) 0.0257(16) 0.0192(14) 0.0020(12) 0.0084(12) 0.0042(12)
C20 0.0156(14) 0.0273(16) 0.0147(13) 0.0045(11) 0.0062(11) 0.0036(11)
C21 0.0149(14) 0.0332(17) 0.0167(13) 0.0034(12) 0.0062(11) 0.0041(12)
C22 0.0162(15) 0.0370(19) 0.0210(15) 0.0030(13) 0.0050(12) 0.0016(13)
C23 0.0177(15) 0.041(2) 0.0242(16) 0.0079(14) 0.0069(12) 0.0081(13)
C24 0.0296(17) 0.0287(17) 0.0275(16) 0.0097(13) 0.0147(14) 0.0089(13)
C25 0.0197(15) 0.0306(17) 0.0218(14) 0.0051(12) 0.0107(12) 0.0027(12)
C26 0.0135(14) 0.0298(17) 0.0222(14) 0.0029(12) 0.0016(11) -0.0005(12)
C27 0.0197(17) 0.040(2) 0.045(2) 0.0119(17) 0.0080(15) -0.0012(15)
C28 0.0272(17) 0.036(2) 0.0216(15) -0.0037(14) -0.0021(13) 0.0016(14)
C29 0.0273(19) 0.052(2) 0.0293(18) 0.0133(16) 0.0046(15) 0.0120(16)
C30 0.040(2) 0.074(3) 0.047(2) 0.023(2) 0.0215(19) 0.026(2)
C31 0.040(2) 0.063(3) 0.0296(19) 0.0165(18) 0.0124(16) 0.024(2)
C32 0.0243(17) 0.0228(17) 0.0359(18) 0.0040(13) 0.0080(14) 0.0013(13)
C33 0.043(2) 0.042(2) 0.060(3) 0.012(2) 0.022(2) -0.0092(18)
C34 0.038(2) 0.033(2) 0.049(2) -0.0041(17) 0.0073(18) 0.0007(16)
C35 0.0170(14) 0.0314(17) 0.0228(15) 0.0044(12) 0.0107(12) 0.0014(12)
C36 0.0146(14) 0.0288(17) 0.0274(15) 0.0008(13) 0.0089(12) 0.0002(12)
C37 0.0224(15) 0.0212(15) 0.0237(14) -0.0001(12) 0.0128(12) -0.0018(12)
C38 0.0232(16) 0.0270(17) 0.0241(15) -0.0002(12) 0.0097(13) 0.0004(12)
C39 0.0271(17) 0.0275(17) 0.0291(17) 0.0076(13) 0.0105(14) 0.0012(13)
C40 0.0322(18) 0.0271(17) 0.0316(17) 0.0044(14) 0.0147(14) -0.0047(14)
C41 0.0238(16) 0.0325(18) 0.0271(16) 0.0024(13) 0.0086(13) -0.0057(13)
C42 0.0223(15) 0.0240(16) 0.0205(14) 0.0010(12) 0.0099(12) 0.0002(12)
C43 0.0238(17) 0.0306(18) 0.0319(17) 0.0021(14) 0.0038(14) 0.0011(13)
C44 0.0272(19) 0.038(2) 0.051(2) 0.0090(17) 0.0101(17) 0.0061(15)
C45 0.043(2) 0.061(3) 0.0280(19) -0.0002(18) 0.0035(17) -0.001(2)
C46 0.035(2) 0.033(2) 0.047(2) 0.0066(16) 0.0147(17) -0.0073(15)
C47 0.122(5) 0.047(3) 0.062(3) 0.009(2) 0.047(3) -0.024(3)
C48 0.069(3) 0.036(2) 0.077(3) -0.006(2) 0.034(3) -0.012(2)
C49 0.0194(16) 0.0335(18) 0.0255(16) 0.0067(13) 0.0072(13) -0.0016(13)
C50 0.027(2) 0.066(3) 0.067(3) 0.031(2) 0.022(2) 0.0162(19)
C51 0.061(3) 0.055(3) 0.0231(18) 0.0058(17) 0.0066(18) 0.003(2)
C52 0.048(2) 0.045(2) 0.051(2) -0.014(2) 0.024(2) -0.0094(19)
C53 0.055(3) 0.055(3) 0.069(3) -0.016(3) 0.010(2) -0.011(2)
N1AA 0.077(3) 0.074(3) 0.062(3) -0.010(2) 0.017(2) -0.007(3)
C1AA 0.115(5) 0.074(4) 0.087(4) -0.016(3) 0.057(4) -0.044(4)
C2AA 0.055(3) 0.052(3) 0.046(2) 0.002(2) 0.025(2) 0.001(2)
N1AB 0.089(4) 0.053(3) 0.077(3) -0.024(2) -0.019(3) 0.016(2)
C1AB 0.051(3) 0.050(3) 0.043(2) -0.001(2) 0.008(2) -0.006(2)
C2AB 0.053(3) 0.032(2) 0.056(3) -0.0057(19) 0.002(2) 0.0072(19)

loop_
_atom_type_symbol
_atom_type_description
_atom_type_scat_dispersion_real
_atom_type_scat_dispersion_imag
_atom_type_scat_source
C C 0.0033 0.0016 'International Tables Vol C Tables 4.2.6.8 and 6.1.1.4'
H H 0.0000 0.0000 'International Tables Vol C Tables 4.2.6.8 and 6.1.1.4'
N N 0.0061 0.0033 'International Tables Vol C Tables 4.2.6.8 and 6.1.1.4'
O O 0.0106 0.0060 'International Tables Vol C Tables 4.2.6.8 and 6.1.1.4'
S S 0.1246 0.1234 'International Tables Vol C Tables 4.2.6.8 and 6.1.1.4'
K K 0.2009 0.2494 'International Tables Vol C Tables 4.2.6.8 and 6.1.1.4'
Co Co 0.3494 0.9721 'International Tables Vol C Tables 4.2.6.8 and 6.1.1.4'

loop_
_geom_angle_atom_site_label_1
_geom_angle_atom_site_label_2
_geom_angle_atom_site_label_3
_geom_angle
_geom_angle_site_symmetry_1
_geom_angle_site_symmetry_3
N3 Co1 N2 117.82(10) . .
N3 Co1 N4 116.25(10) . .
N2 Co1 N4 118.22(10) . .
N3 Co1 O7 103.66(9) . .
N2 Co1 O7 98.98(9) . .
N4 Co1 O7 95.28(10) . .
N3 Co1 N1 80.53(9) . .
N2 Co1 N1 80.86(9) . .
N4 Co1 N1 80.66(10) . .
O7 Co1 N1 175.21(10) . .
O1 K1 O4 78.88(7) . 3_666
O1 K1 O3 85.56(7) . .
O4 K1 O3 106.30(7) 3_666 .
O1 K1 O6 144.23(7) . 3_666
O4 K1 O6 93.89(7) 3_666 3_666
O3 K1 O6 129.71(7) . 3_666
O1 K1 N5 85.02(11) . .
O4 K1 N5 136.71(11) 3_666 .
O3 K1 N5 112.21(10) . .
O6 K1 N5 76.48(10) 3_666 .
O1 K1 O7 126.17(7) . 3_666
O4 K1 O7 65.57(6) 3_666 3_666
O3 K1 O7 68.60(6) . 3_666
O6 K1 O7 79.66(7) 3_666 3_666
N5 K1 O7 147.98(11) . 3_666
O1 K1 O5 167.55(7) . 3_666
O4 K1 O5 107.58(6) 3_666 3_666
O3 K1 O5 82.41(6) . 3_666
O6 K1 O5 47.40(6) 3_666 3_666
N5 K1 O5 96.55(11) . 3_666
O7 K1 O5 51.43(6) 3_666 3_666
O1 K1 C28 78.92(8) . 3_666
O4 K1 C28 64.34(7) 3_666 3_666
O3 K1 C28 163.11(8) . 3_666
O6 K1 C28 66.60(8) 3_666 3_666
N5 K1 C28 73.28(11) . 3_666
O7 K1 C28 115.81(7) 3_666 3_666
O5 K1 C28 113.39(8) 3_666 3_666
O1 K1 S3 167.46(6) . 3_666
O4 K1 S3 96.04(5) 3_666 3_666
O3 K1 S3 106.92(5) . 3_666
O6 K1 S3 23.78(5) 3_666 3_666
N5 K1 S3 91.14(9) . 3_666
O7 K1 S3 59.92(5) 3_666 3_666
O5 K1 S3 24.89(4) 3_666 3_666
C28 K1 S3 88.54(7) 3_666 3_666
O1 K1 S2 77.99(5) . .
O4 K1 S2 88.61(5) 3_666 .
O3 K1 S2 18.11(5) . .
O6 K1 S2 137.31(5) 3_666 .
N5 K1 S2 126.93(9) . .
O7 K1 S2 62.77(5) 3_666 .
O5 K1 S2 91.35(4) 3_666 .
C28 K1 S2 147.29(7) 3_666 .
S3 K1 S2 113.57(2) 3_666 .
O2 S1 O1 114.81(14) . .
O2 S1 N2 112.07(14) . .
O1 S1 N2 107.55(13) . .
O2 S1 C3 108.20(14) . .
O1 S1 C3 107.58(13) . .
N2 S1 C3 106.20(14) . .
O3 S2 O4 112.20(12) . .
O3 S2 N3 114.14(13) . .
O4 S2 N3 108.70(13) . .
O3 S2 C20 107.75(13) . .
O4 S2 C20 106.18(13) . .
N3 S2 C20 107.46(13) . .
O3 S2 K1 35.62(9) . .
O4 S2 K1 83.88(8) . .
N3 S2 K1 106.26(9) . .
C20 S2 K1 139.13(10) . .
O6 S3 O5 112.20(14) . .
O6 S3 N4 113.50(15) . .
O5 S3 N4 108.99(14) . .
O6 S3 C37 107.66(14) . .
O5 S3 C37 106.11(14) . .
N4 S3 C37 108.04(14) . .
O6 S3 K1 50.18(9) . 3_666
O5 S3 K1 66.33(10) . 3_666
N4 S3 K1 111.35(10) . 3_666
C37 S3 K1 140.15(10) . 3_666
S1 O1 K1 148.07(15) . .
S2 O3 K1 126.27(12) . .
S2 O4 K1 154.48(12) . 3_666
S3 O5 K1 88.78(11) . 3_666
S3 O6 K1 106.04(12) . 3_666
Co1 O7 K1 113.22(9) . 3_666
Co1 O7 H1O7 111(2) . .
K1 O7 H1O7 79(2) 3_666 .
Co1 O7 H2O7 126(3) . .
K1 O7 H2O7 101(3) 3_666 .
H1O7 O7 H2O7 115(4) . .
C35 N1 C18 112.8(2) . .
C35 N1 C1 112.0(2) . .
C18 N1 C1 112.1(2) . .
C35 N1 Co1 105.91(18) . .
C18 N1 Co1 106.03(17) . .
C1 N1 Co1 107.48(17) . .
C2 N2 S1 115.0(2) . .
C2 N2 Co1 111.62(18) . .
S1 N2 Co1 119.01(14) . .
C19 N3 S2 114.9(2) . .
C19 N3 Co1 110.70(17) . .
S2 N3 Co1 128.83(14) . .
C36 N4 S3 114.0(2) . .
C36 N4 Co1 110.33(19) . .
S3 N4 Co1 121.74(14) . .
C52 N5 K1 169.1(4) . .
N1 C1 C2 109.4(2) . .
N1 C1 H1A 109.8 . .
C2 C1 H1A 109.8 . .
N1 C1 H1B 109.8 . .
C2 C1 H1B 109.8 . .
H1A C1 H1B 108.2 . .
N2 C2 C1 109.9(2) . .
N2 C2 H2A 109.7 . .
C1 C2 H2A 109.7 . .
N2 C2 H2B 109.7 . .
C1 C2 H2B 109.7 . .
H2A C2 H2B 108.2 . .
C4 C3 C8 120.4(3) . .
C4 C3 S1 123.0(2) . .
C8 C3 S1 116.5(2) . .
C5 C4 C3 117.6(3) . .
C5 C4 C9 116.5(3) . .
C3 C4 C9 125.8(3) . .
C6 C5 C4 123.2(3) . .
C6 C5 H5A 118.4 . .
C4 C5 H5A 118.4 . .
C5 C6 C7 118.2(3) . .
C5 C6 C12 120.7(3) . .
C7 C6 C12 121.1(3) . .
C6 C7 C8 122.4(3) . .
C6 C7 H7A 118.8 . .
C8 C7 H7A 118.8 . .
C7 C8 C3 118.2(3) . .
C7 C8 C15 117.0(3) . .
C3 C8 C15 124.8(3) . .
C10 C9 C4 110.6(3) . .
C10 C9 C11 109.9(3) . .
C4 C9 C11 112.5(3) . .
C10 C9 H9A 107.9 . .
C4 C9 H9A 107.9 . .
C11 C9 H9A 107.9 . .
C9 C10 H10A 109.5 . .
C9 C10 H10B 109.5 . .
H10A C10 H10B 109.5 . .
C9 C10 H10C 109.5 . .
H10A C10 H10C 109.5 . .
H10B C10 H10C 109.5 . .
C9 C11 H11A 109.5 . .
C9 C11 H11B 109.5 . .
H11A C11 H11B 109.5 . .
C9 C11 H11C 109.5 . .
H11A C11 H11C 109.5 . .
H11B C11 H11C 109.5 . .
C14 C12 C13 110.9(3) . .
C14 C12 C6 111.9(3) . .
C13 C12 C6 111.2(3) . .
C14 C12 H12A 107.5 . .
C13 C12 H12A 107.5 . .
C6 C12 H12A 107.5 . .
C12 C13 H13A 109.5 . .
C12 C13 H13B 109.5 . .
H13A C13 H13B 109.5 . .
C12 C13 H13C 109.5 . .
H13A C13 H13C 109.5 . .
H13B C13 H13C 109.5 . .
C12 C14 H14A 109.5 . .
C12 C14 H14B 109.5 . .
H14A C14 H14B 109.5 . .
C12 C14 H14C 109.5 . .
H14A C14 H14C 109.5 . .
H14B C14 H14C 109.5 . .
C8 C15 C17 111.6(3) . .
C8 C15 C16 110.7(3) . .
C17 C15 C16 110.0(3) . .
C8 C15 H15A 108.1 . .
C17 C15 H15A 108.1 . .
C16 C15 H15A 108.1 . .
C15 C16 H16A 109.5 . .
C15 C16 H16B 109.5 . .
H16A C16 H16B 109.5 . .
C15 C16 H16C 109.5 . .
H16A C16 H16C 109.5 . .
H16B C16 H16C 109.5 . .
C15 C17 H17A 109.5 . .
C15 C17 H17B 109.5 . .
H17A C17 H17B 109.5 . .
C15 C17 H17C 109.5 . .
H17A C17 H17C 109.5 . .
H17B C17 H17C 109.5 . .
N1 C18 C19 109.5(2) . .
N1 C18 H18A 109.8 . .
C19 C18 H18A 109.8 . .
N1 C18 H18B 109.8 . .
C19 C18 H18B 109.8 . .
H18A C18 H18B 108.2 . .
N3 C19 C18 106.9(2) . .
N3 C19 H19A 110.4 . .
C18 C19 H19A 110.4 . .
N3 C19 H19B 110.4 . .
C18 C19 H19B 110.4 . .
H19A C19 H19B 108.6 . .
C25 C20 C21 120.6(3) . .
C25 C20 S2 122.6(2) . .
C21 C20 S2 116.6(2) . .
C22 C21 C20 118.0(3) . .
C22 C21 C26 116.6(3) . .
C20 C21 C26 125.4(3) . .
C23 C22 C21 122.9(3) . .
C23 C22 H22A 118.5 . .
C21 C22 H22A 118.5 . .
C22 C23 C24 117.6(3) . .
C22 C23 C29 120.6(3) . .
C24 C23 C29 121.8(3) . .
C23 C24 C25 122.9(3) . .
C23 C24 H24A 118.6 . .
C25 C24 H24A 118.6 . .
C24 C25 C20 117.5(3) . .
C24 C25 C32 116.9(3) . .
C20 C25 C32 125.5(3) . .
C21 C26 C28 111.4(3) . .
C21 C26 C27 110.4(3) . .
C28 C26 C27 110.5(3) . .
C21 C26 H26A 108.1 . .
C28 C26 H26A 108.1 . .
C27 C26 H26A 108.1 . .
C26 C27 H27A 109.5 . .
C26 C27 H27B 109.5 . .
H27A C27 H27B 109.5 . .
C26 C27 H27C 109.5 . .
H27A C27 H27C 109.5 . .
H27B C27 H27C 109.5 . .
C26 C28 H28A 109.5 . .
C26 C28 H28B 109.5 . .
H28A C28 H28B 109.5 . .
C26 C28 H28C 109.5 . .
H28A C28 H28C 109.5 . .
H28B C28 H28C 109.5 . .
C30 C29 C31 114.4(3) . .
C30 C29 C23 113.2(3) . .
C31 C29 C23 112.5(3) . .
C30 C29 H29A 105.2 . .
C31 C29 H29A 105.2 . .
C23 C29 H29A 105.2 . .
C29 C30 H30A 109.5 . .
C29 C30 H30B 109.5 . .
H30A C30 H30B 109.5 . .
C29 C30 H30C 109.5 . .
H30A C30 H30C 109.5 . .
H30B C30 H30C 109.5 . .
C29 C31 H31A 109.5 . .
C29 C31 H31B 109.5 . .
H31A C31 H31B 109.5 . .
C29 C31 H31C 109.5 . .
H31A C31 H31C 109.5 . .
H31B C31 H31C 109.5 . .
C25 C32 C33 110.8(3) . .
C25 C32 C34 112.1(3) . .
C33 C32 C34 110.9(3) . .
C25 C32 H32A 107.6 . .
C33 C32 H32A 107.6 . .
C34 C32 H32A 107.6 . .
C32 C33 H33A 109.5 . .
C32 C33 H33B 109.5 . .
H33A C33 H33B 109.5 . .
C32 C33 H33C 109.5 . .
H33A C33 H33C 109.5 . .
H33B C33 H33C 109.5 . .
C32 C34 H34A 109.5 . .
C32 C34 H34B 109.5 . .
H34A C34 H34B 109.5 . .
C32 C34 H34C 109.5 . .
H34A C34 H34C 109.5 . .
H34B C34 H34C 109.5 . .
N1 C35 C36 110.3(2) . .
N1 C35 H35A 109.6 . .
C36 C35 H35A 109.6 . .
N1 C35 H35B 109.6 . .
C36 C35 H35B 109.6 . .
H35A C35 H35B 108.1 . .
N4 C36 C35 106.9(2) . .
N4 C36 H36A 110.3 . .
C35 C36 H36A 110.3 . .
N4 C36 H36B 110.3 . .
C35 C36 H36B 110.3 . .
H36A C36 H36B 108.6 . .
C38 C37 C42 120.9(3) . .
C38 C37 S3 117.1(2) . .
C42 C37 S3 121.9(2) . .
C39 C38 C37 118.0(3) . .
C39 C38 C43 116.7(3) . .
C37 C38 C43 125.3(3) . .
C38 C39 C40 122.6(3) . .
C38 C39 H39A 118.7 . .
C40 C39 H39A 118.7 . .
C41 C40 C39 117.5(3) . .
C41 C40 C46 120.3(3) . .
C39 C40 C46 122.2(3) . .
C40 C41 C42 123.3(3) . .
C40 C41 H41A 118.4 . .
C42 C41 H41A 118.4 . .
C41 C42 C37 117.3(3) . .
C41 C42 C49 116.7(3) . .
C37 C42 C49 126.0(3) . .
C44 C43 C38 110.8(3) . .
C44 C43 C45 111.5(3) . .
C38 C43 C45 110.6(3) . .
C44 C43 H43A 107.9 . .
C38 C43 H43A 107.9 . .
C45 C43 H43A 107.9 . .
C43 C44 H44A 109.5 . .
C43 C44 H44B 109.5 . .
H44A C44 H44B 109.5 . .
C43 C44 H44C 109.5 . .
H44A C44 H44C 109.5 . .
H44B C44 H44C 109.5 . .
C43 C45 H45A 109.5 . .
C43 C45 H45B 109.5 . .
H45A C45 H45B 109.5 . .
C43 C45 H45C 109.5 . .
H45A C45 H45C 109.5 . .
H45B C45 H45C 109.5 . .
C48 C46 C47 111.8(4) . .
C48 C46 C40 109.9(3) . .
C47 C46 C40 113.9(3) . .
C48 C46 H46A 106.9 . .
C47 C46 H46A 106.9 . .
C40 C46 H46A 106.9 . .
C46 C47 H47A 109.5 . .
C46 C47 H47B 109.5 . .
H47A C47 H47B 109.5 . .
C46 C47 H47C 109.5 . .
H47A C47 H47C 109.5 . .
H47B C47 H47C 109.5 . .
C46 C48 H48A 109.5 . .
C46 C48 H48B 109.5 . .
H48A C48 H48B 109.5 . .
C46 C48 H48C 109.5 . .
H48A C48 H48C 109.5 . .
H48B C48 H48C 109.5 . .
C51 C49 C50 111.5(3) . .
C51 C49 C42 110.5(3) . .
C50 C49 C42 112.1(3) . .
C51 C49 H49A 107.5 . .
C50 C49 H49A 107.5 . .
C42 C49 H49A 107.5 . .
C49 C50 H50A 109.5 . .
C49 C50 H50B 109.5 . .
H50A C50 H50B 109.5 . .
C49 C50 H50C 109.5 . .
H50A C50 H50C 109.5 . .
H50B C50 H50C 109.5 . .
C49 C51 H51A 109.5 . .
C49 C51 H51B 109.5 . .
H51A C51 H51B 109.5 . .
C49 C51 H51C 109.5 . .
H51A C51 H51C 109.5 . .
H51B C51 H51C 109.5 . .
N5 C52 C53 178.9(6) . .
C52 C53 H53A 109.5 . .
C52 C53 H53B 109.5 . .
H53A C53 H53B 109.5 . .
C52 C53 H53C 109.5 . .
H53A C53 H53C 109.5 . .
H53B C53 H53C 109.5 . .
C2AA C1AA H1A1 109.5 . .
C2AA C1AA H1A2 109.5 . .
H1A1 C1AA H1A2 109.5 . .
C2AA C1AA H1A3 109.5 . .
H1A1 C1AA H1A3 109.5 . .
H1A2 C1AA H1A3 109.5 . .
N1AA C2AA C1AA 179.5(6) . .
C2AB C1AB H1A4 109.5 . .
C2AB C1AB H1A5 109.5 . .
H1A4 C1AB H1A5 109.5 . .
C2AB C1AB H1A6 109.5 . .
H1A4 C1AB H1A6 109.5 . .
H1A5 C1AB H1A6 109.5 . .
N1AB C2AB C1AB 179.1(6) . .

loop_
_geom_bond_atom_site_label_1
_geom_bond_atom_site_label_2
_geom_bond_distance
_geom_bond_site_symmetry_2
Co1 N3 2.026(2) .
Co1 N2 2.027(2) .
Co1 N4 2.058(3) .
Co1 O7 2.102(2) .
Co1 N1 2.254(2) .
K1 O1 2.629(2) .
K1 O4 2.682(2) 3_666
K1 O3 2.723(2) .
K1 O6 2.767(2) 3_666
K1 N5 2.828(4) .
K1 O7 2.959(2) 3_666
K1 O5 3.171(2) 3_666
K1 C28 3.364(3) 3_666
K1 S3 3.4618(10) 3_666
K1 S2 3.7689(9) .
S1 O2 1.445(2) .
S1 O1 1.452(2) .
S1 N2 1.581(3) .
S1 C3 1.809(3) .
S2 O3 1.453(2) .
S2 O4 1.455(2) .
S2 N3 1.576(2) .
S2 C20 1.817(3) .
S3 O6 1.452(2) .
S3 O5 1.458(2) .
S3 N4 1.578(3) .
S3 C37 1.806(3) .
O7 H1O7 0.86(4) .
O7 H2O7 0.77(5) .
N1 C35 1.473(4) .
N1 C18 1.481(4) .
N1 C1 1.484(4) .
N2 C2 1.478(4) .
N3 C19 1.479(4) .
N4 C36 1.479(4) .
N5 C52 1.140(5) .
C1 C2 1.522(4) .
C1 H1A 0.9900 .
C1 H1B 0.9900 .
C2 H2A 0.9900 .
C2 H2B 0.9900 .
C3 C4 1.414(4) .
C3 C8 1.424(4) .
C4 C5 1.400(4) .
C4 C9 1.529(5) .
C5 C6 1.377(5) .
C5 H5A 0.9500 .
C6 C7 1.387(5) .
C6 C12 1.529(4) .
C7 C8 1.394(4) .
C7 H7A 0.9500 .
C8 C15 1.526(4) .
C9 C10 1.522(5) .
C9 C11 1.533(5) .
C9 H9A 1.0000 .
C10 H10A 0.9800 .
C10 H10B 0.9800 .
C10 H10C 0.9800 .
C11 H11A 0.9800 .
C11 H11B 0.9800 .
C11 H11C 0.9800 .
C12 C14 1.513(6) .
C12 C13 1.526(5) .
C12 H12A 1.0000 .
C13 H13A 0.9800 .
C13 H13B 0.9800 .
C13 H13C 0.9800 .
C14 H14A 0.9800 .
C14 H14B 0.9800 .
C14 H14C 0.9800 .
C15 C17 1.531(5) .
C15 C16 1.531(5) .
C15 H15A 1.0000 .
C16 H16A 0.9800 .
C16 H16B 0.9800 .
C16 H16C 0.9800 .
C17 H17A 0.9800 .
C17 H17B 0.9800 .
C17 H17C 0.9800 .
C18 C19 1.516(4) .
C18 H18A 0.9900 .
C18 H18B 0.9900 .
C19 H19A 0.9900 .
C19 H19B 0.9900 .
C20 C25 1.409(4) .
C20 C21 1.418(4) .
C21 C22 1.393(4) .
C21 C26 1.523(4) .
C22 C23 1.374(5) .
C22 H22A 0.9500 .
C23 C24 1.393(5) .
C23 C29 1.526(4) .
C24 C25 1.399(4) .
C24 H24A 0.9500 .
C25 C32 1.529(5) .
C26 C28 1.531(4) .
C26 C27 1.537(4) .
C26 H26A 1.0000 .
C27 H27A 0.9800 .
C27 H27B 0.9800 .
C27 H27C 0.9800 .
C28 H28A 0.9800 .
C28 H28B 0.9800 .
C28 H28C 0.9800 .
C29 C30 1.472(5) .
C29 C31 1.492(5) .
C29 H29A 1.0000 .
C30 H30A 0.9800 .
C30 H30B 0.9800 .
C30 H30C 0.9800 .
C31 H31A 0.9800 .
C31 H31B 0.9800 .
C31 H31C 0.9800 .
C32 C33 1.534(5) .
C32 C34 1.538(5) .
C32 H32A 1.0000 .
C33 H33A 0.9800 .
C33 H33B 0.9800 .
C33 H33C 0.9800 .
C34 H34A 0.9800 .
C34 H34B 0.9800 .
C34 H34C 0.9800 .
C35 C36 1.524(4) .
C35 H35A 0.9900 .
C35 H35B 0.9900 .
C36 H36A 0.9900 .
C36 H36B 0.9900 .
C37 C38 1.412(4) .
C37 C42 1.415(4) .
C38 C39 1.390(5) .
C38 C43 1.528(4) .
C39 C40 1.391(5) .
C39 H39A 0.9500 .
C40 C41 1.388(5) .
C40 C46 1.519(5) .
C41 C42 1.391(4) .
C41 H41A 0.9500 .
C42 C49 1.533(4) .
C43 C44 1.527(5) .
C43 C45 1.532(5) .
C43 H43A 1.0000 .
C44 H44A 0.9800 .
C44 H44B 0.9800 .
C44 H44C 0.9800 .
C45 H45A 0.9800 .
C45 H45B 0.9800 .
C45 H45C 0.9800 .
C46 C48 1.494(6) .
C46 C47 1.505(6) .
C46 H46A 1.0000 .
C47 H47A 0.9800 .
C47 H47B 0.9800 .
C47 H47C 0.9800 .
C48 H48A 0.9800 .
C48 H48B 0.9800 .
C48 H48C 0.9800 .
C49 C51 1.524(5) .
C49 C50 1.528(5) .
C49 H49A 1.0000 .
C50 H50A 0.9800 .
C50 H50B 0.9800 .
C50 H50C 0.9800 .
C51 H51A 0.9800 .
C51 H51B 0.9800 .
C51 H51C 0.9800 .
C52 C53 1.452(6) .
C53 H53A 0.9800 .
C53 H53B 0.9800 .
C53 H53C 0.9800 .
N1AA C2AA 1.141(6) .
C1AA C2AA 1.433(7) .
C1AA H1A1 0.9800 .
C1AA H1A2 0.9800 .
C1AA H1A3 0.9800 .
N1AB C2AB 1.147(6) .
C1AB C2AB 1.446(6) .
C1AB H1A4 0.9800 .
C1AB H1A5 0.9800 .
C1AB H1A6 0.9800 .
